data_7024652
loop_
_publ_author_name
'Liu, Shaofeng'
'Peloso, Riccardo'
'Braunstein, Pierre'

_publ_section_title
;
 Palladium and iridium complexes with a N,P,N-bis(pyridine)phenylphosphine
 ligand.
;
_journal_issue 10
_journal_name_full 'Dalton transactions (Cambridge, England : 2003)'
_journal_page_first 2563
_journal_page_last 2572
_journal_paper_doi 10.1039/b919679j
_journal_volume 39
_journal_year 2010
_chemical_formula_moiety 'C36 H34 N4 P2 Pd, 2(C H2 Cl2), 2(B F4)'
_chemical_formula_sum 'C38 H38 B2 Cl4 F8 N4 P2 Pd'
_chemical_formula_weight 1034.48
_space_group_IT_number 15
_symmetry_cell_setting monoclinic
_symmetry_Int_Tables_number 15
_symmetry_space_group_name_Hall '-C 2yc'
_symmetry_space_group_name_H-M 'C 1 2/c 1'
_atom_sites_solution_hydrogens geom
_atom_sites_solution_primary direct
_atom_sites_solution_secondary difmap
_audit_creation_method SHELXL-97
_cell_angle_alpha 90.00
_cell_angle_beta 94.187(2)
_cell_angle_gamma 90.00
_cell_formula_units_Z 4
_cell_length_a 18.0622(6)
_cell_length_b 10.3296(3)
_cell_length_c 23.7608(9)
_cell_measurement_reflns_used 5124
_cell_measurement_temperature 173(2)
_cell_measurement_theta_max 25.97
_cell_measurement_theta_min 0.988
_cell_volume 4421.3(3)
_computing_cell_refinement 'HKL Scalepack (Otwinowski & Minor 1997)'
_computing_data_reduction 'HKL Denzo and Scalepack (Otwinowski & Minor 1997)'
_computing_molecular_graphics ORTEP-3
_computing_publication_material PLATON
_computing_structure_refinement 'SHELXL-97 (Sheldrick, 1997)'
_computing_structure_solution 'SHELXS-97 (Sheldrick, 1997)'
_diffrn_ambient_temperature 173(2)
_diffrn_detector_area_resol_mean 9
_diffrn_measured_fraction_theta_full 0.999
_diffrn_measured_fraction_theta_max 0.999
_diffrn_measurement_device_type KappaCCD
_diffrn_measurement_method CCD
_diffrn_radiation_monochromator graphite
_diffrn_radiation_probe x-ray
_diffrn_radiation_type MoK\a
_diffrn_radiation_wavelength 0.71073
_diffrn_reflns_av_R_equivalents 0.0310
_diffrn_reflns_av_sigmaI/netI 0.0546
_diffrn_reflns_limit_h_max 22
_diffrn_reflns_limit_h_min -21
_diffrn_reflns_limit_k_max 12
_diffrn_reflns_limit_k_min -11
_diffrn_reflns_limit_l_max 29
_diffrn_reflns_limit_l_min -29
_diffrn_reflns_number 7367
_diffrn_reflns_theta_full 26.00
_diffrn_reflns_theta_max 26.00
_diffrn_reflns_theta_min 1.72
_diffrn_source 'fine-focus sealed tube'
_exptl_absorpt_coefficient_mu 0.801
_exptl_absorpt_correction_type none
_exptl_crystal_colour 'pale yellow'
_exptl_crystal_density_diffrn 1.554
_exptl_crystal_density_method 'not measured'
_exptl_crystal_description prism
_exptl_crystal_F_000 2080
_exptl_crystal_size_max 0.1
_exptl_crystal_size_mid 0.08
_exptl_crystal_size_min 0.08
_refine_diff_density_max 1.245
_refine_diff_density_min -1.018
_refine_diff_density_rms 0.193
_refine_ls_extinction_method none
_refine_ls_goodness_of_fit_ref 1.085
_refine_ls_hydrogen_treatment constr
_refine_ls_matrix_type full
_refine_ls_number_parameters 267
_refine_ls_number_reflns 4331
_refine_ls_number_restraints 0
_refine_ls_restrained_S_all 1.085
_refine_ls_R_factor_all 0.0737
_refine_ls_R_factor_gt 0.0511
_refine_ls_shift/su_max 0.000
_refine_ls_shift/su_mean 0.000
_refine_ls_structure_factor_coef Fsqd
_refine_ls_weighting_details 'calc w=1/[\s^2^(Fo^2^)+(0.1005P)^2^+1.5027P] where P=(Fo^2^+2Fc^2^)/3'
_refine_ls_weighting_scheme calc
_refine_ls_wR_factor_gt 0.1430
_refine_ls_wR_factor_ref 0.1621
_reflns_number_gt 3379
_reflns_number_total 4331
_reflns_threshold_expression >2sigma(I)
_cod_data_source_file b919679j.txt
_cod_data_source_block lsf11
_cod_original_sg_symbol_H-M 'C 2/c'
_cod_database_code 7024652

loop_
_symmetry_equiv_pos_as_xyz
'x, y, z'
'-x, y, -z+1/2'
'x+1/2, y+1/2, z'
'-x+1/2, y+1/2, -z+1/2'
'-x, -y, -z'
'x, -y, z-1/2'
'-x+1/2, -y+1/2, -z'
'x+1/2, -y+1/2, z-1/2'

loop_
_atom_site_label
_atom_site_type_symbol
_atom_site_fract_x
_atom_site_fract_y
_atom_site_fract_z
_atom_site_U_iso_or_equiv
_atom_site_adp_type
_atom_site_occupancy
_atom_site_symmetry_multiplicity
_atom_site_calc_flag
_atom_site_refinement_flags
Pd1 Pd 0.5000 0.05564(4) 0.7500 0.02649(18) Uani 1 2 d S
P1 P 0.58600(6) -0.08499(10) 0.72630(5) 0.0264(3) Uani 1 1 d .
N1 N 0.57206(18) 0.1890(3) 0.71493(14) 0.0274(7) Uani 1 1 d .
N2 N 0.5037(2) 0.0133(4) 0.60955(16) 0.0372(9) Uani 1 1 d .
C1 C 0.6662(2) 0.0242(4) 0.7307(2) 0.0342(10) Uani 1 1 d .
H1A H 0.6861 0.0314 0.7696 0.041 Uiso 1 1 calc R
H1B H 0.7047 -0.0103 0.7087 0.041 Uiso 1 1 calc R
C2 C 0.6428(2) 0.1547(4) 0.70881(18) 0.0305(9) Uani 1 1 d .
C3 C 0.6895(3) 0.2365(5) 0.6825(2) 0.0426(12) Uani 1 1 d .
H3 H 0.7388 0.2129 0.6794 0.051 Uiso 1 1 calc R
C4 C 0.6642(3) 0.3522(5) 0.6610(2) 0.0493(13) Uani 1 1 d .
H4 H 0.6960 0.4087 0.6442 0.059 Uiso 1 1 calc R
C5 C 0.5895(3) 0.3842(4) 0.6648(2) 0.0416(11) Uani 1 1 d .
H5 H 0.5702 0.4608 0.6493 0.050 Uiso 1 1 calc R
C6 C 0.5457(3) 0.3009(4) 0.69159(19) 0.0360(10) Uani 1 1 d .
H6 H 0.4959 0.3214 0.6940 0.043 Uiso 1 1 calc R
C7 C 0.5793(2) -0.1532(4) 0.65565(17) 0.0311(9) Uani 1 1 d .
H7A H 0.6243 -0.2010 0.6498 0.037 Uiso 1 1 calc R
H7B H 0.5380 -0.2133 0.6520 0.037 Uiso 1 1 calc R
C8 C 0.5682(2) -0.0495(4) 0.61107(18) 0.0309(9) Uani 1 1 d .
C9 C 0.6227(3) -0.0202(5) 0.5751(2) 0.0500(13) Uani 1 1 d .
H9 H 0.6673 -0.0656 0.5770 0.060 Uiso 1 1 calc R
C10 C 0.6094(4) 0.0780(6) 0.5363(3) 0.0614(16) Uani 1 1 d .
H10 H 0.6451 0.0997 0.5117 0.074 Uiso 1 1 calc R
C11 C 0.5441(3) 0.1426(5) 0.5342(2) 0.0546(14) Uani 1 1 d .
H11 H 0.5343 0.2090 0.5083 0.065 Uiso 1 1 calc R
C12 C 0.4924(3) 0.1075(5) 0.5716(2) 0.0477(12) Uani 1 1 d .
H12 H 0.4475 0.1519 0.5701 0.057 Uiso 1 1 calc R
C13 C 0.6056(2) -0.2156(4) 0.77568(18) 0.0307(9) Uani 1 1 d .
C14 C 0.6108(2) -0.3444(4) 0.7587(2) 0.0386(11) Uani 1 1 d .
H14 H 0.6067 -0.3650 0.7205 0.046 Uiso 1 1 calc R
C15 C 0.6222(3) -0.4415(4) 0.7985(2) 0.0451(12) Uani 1 1 d .
H15 H 0.6259 -0.5272 0.7871 0.054 Uiso 1 1 calc R
C16 C 0.6280(3) -0.4113(5) 0.8546(2) 0.0482(13) Uani 1 1 d .
H16 H 0.6350 -0.4769 0.8813 0.058 Uiso 1 1 calc R
C17 C 0.6234(3) -0.2828(5) 0.8724(2) 0.0473(12) Uani 1 1 d .
H17 H 0.6280 -0.2627 0.9107 0.057 Uiso 1 1 calc R
C18 C 0.6121(2) -0.1865(5) 0.83281(19) 0.0387(11) Uani 1 1 d .
H18 H 0.6088 -0.1009 0.8444 0.046 Uiso 1 1 calc R
C19 C 0.6732(5) -0.4276(7) 0.5197(3) 0.093(3) Uani 1 1 d .
H19A H 0.7053 -0.3907 0.5501 0.111 Uiso 1 1 calc R
H19B H 0.6827 -0.3822 0.4852 0.111 Uiso 1 1 calc R
B1 B 0.7977(3) -0.2743(5) 0.6402(2) 0.0377(12) Uani 1 1 d .
F1 F 0.7843(3) -0.2149(4) 0.59017(17) 0.1055(15) Uani 1 1 d .
F2 F 0.7774(3) -0.3976(4) 0.63633(19) 0.136(2) Uani 1 1 d .
F3 F 0.86863(17) -0.2631(4) 0.66162(15) 0.0785(11) Uani 1 1 d .
F4 F 0.7566(3) -0.2164(6) 0.6788(2) 0.139(2) Uani 1 1 d .
Cl1 Cl 0.58251(19) -0.4039(3) 0.53378(14) 0.1526(12) Uani 1 1 d .
Cl2 Cl 0.69505(12) -0.5910(2) 0.51233(8) 0.0920(6) Uani 1 1 d .

loop_
_atom_site_aniso_label
_atom_site_aniso_U_11
_atom_site_aniso_U_22
_atom_site_aniso_U_33
_atom_site_aniso_U_23
_atom_site_aniso_U_13
_atom_site_aniso_U_12
Pd1 0.0237(3) 0.0223(3) 0.0335(3) 0.000 0.00231(18) 0.000
P1 0.0243(6) 0.0249(5) 0.0299(6) -0.0009(4) 0.0012(5) 0.0014(4)
N1 0.0313(18) 0.0183(16) 0.033(2) 0.0003(14) 0.0068(15) -0.0014(14)
N2 0.038(2) 0.038(2) 0.036(2) 0.0017(17) 0.0017(17) 0.0070(17)
C1 0.022(2) 0.035(2) 0.046(3) -0.006(2) 0.0034(19) 0.0000(18)
C2 0.025(2) 0.033(2) 0.034(2) -0.0064(18) 0.0032(18) -0.0054(17)
C3 0.033(2) 0.049(3) 0.046(3) -0.003(2) 0.006(2) -0.013(2)
C4 0.063(3) 0.038(3) 0.047(3) 0.005(2) 0.008(3) -0.025(2)
C5 0.056(3) 0.027(2) 0.041(3) 0.001(2) -0.001(2) -0.006(2)
C6 0.040(2) 0.027(2) 0.041(3) -0.0021(19) 0.003(2) 0.0028(19)
C7 0.031(2) 0.027(2) 0.035(3) -0.0062(18) 0.0021(18) 0.0023(17)
C8 0.034(2) 0.031(2) 0.027(2) -0.0048(18) 0.0011(18) -0.0003(18)
C9 0.045(3) 0.057(3) 0.049(3) 0.010(3) 0.010(2) 0.000(2)
C10 0.068(4) 0.067(4) 0.052(4) 0.021(3) 0.018(3) -0.004(3)
C11 0.069(4) 0.052(3) 0.042(3) 0.015(2) -0.001(3) 0.003(3)
C12 0.049(3) 0.048(3) 0.046(3) 0.003(2) -0.001(2) 0.011(2)
C13 0.026(2) 0.031(2) 0.034(2) 0.0046(18) 0.0002(18) 0.0038(17)
C14 0.042(3) 0.030(2) 0.043(3) -0.001(2) -0.007(2) -0.0016(19)
C15 0.047(3) 0.030(2) 0.057(3) 0.008(2) -0.005(2) 0.002(2)
C16 0.047(3) 0.046(3) 0.051(3) 0.020(2) -0.001(2) 0.004(2)
C17 0.048(3) 0.058(3) 0.036(3) 0.011(2) 0.003(2) 0.020(2)
C18 0.038(2) 0.042(3) 0.037(3) 0.000(2) 0.004(2) 0.016(2)
C19 0.133(7) 0.083(5) 0.060(5) 0.010(4) -0.013(4) -0.051(5)
B1 0.035(3) 0.034(3) 0.043(3) 0.002(2) -0.003(2) -0.001(2)
F1 0.131(4) 0.103(3) 0.077(3) 0.051(2) -0.030(2) -0.041(3)
F2 0.225(6) 0.066(2) 0.102(3) 0.037(2) -0.091(4) -0.073(3)
F3 0.0440(19) 0.106(3) 0.084(3) -0.014(2) -0.0046(17) 0.0024(18)
F4 0.084(3) 0.196(5) 0.137(4) -0.042(4) 0.012(3) 0.065(3)
Cl1 0.151(2) 0.138(2) 0.169(3) 0.073(2) 0.013(2) 0.0449(19)
Cl2 0.1110(15) 0.0992(13) 0.0661(12) -0.0193(10) 0.0084(10) -0.0155(12)

loop_
_atom_type_symbol
_atom_type_description
_atom_type_scat_dispersion_real
_atom_type_scat_dispersion_imag
_atom_type_scat_source
Pd Pd -0.9988 1.0072 'International Tables Vol C Tables 4.2.6.8 and 6.1.1.4'
P P 0.1023 0.0942 'International Tables Vol C Tables 4.2.6.8 and 6.1.1.4'
N N 0.0061 0.0033 'International Tables Vol C Tables 4.2.6.8 and 6.1.1.4'
C C 0.0033 0.0016 'International Tables Vol C Tables 4.2.6.8 and 6.1.1.4'
B B 0.0013 0.0007 'International Tables Vol C Tables 4.2.6.8 and 6.1.1.4'
F F 0.0171 0.0103 'International Tables Vol C Tables 4.2.6.8 and 6.1.1.4'
Cl Cl 0.1484 0.1585 'International Tables Vol C Tables 4.2.6.8 and 6.1.1.4'
H H 0.0000 0.0000 'International Tables Vol C Tables 4.2.6.8 and 6.1.1.4'

loop_
_geom_angle_atom_site_label_1
_geom_angle_atom_site_label_2
_geom_angle_atom_site_label_3
_geom_angle
_geom_angle_site_symmetry_1
_geom_angle_site_symmetry_3
N1 Pd1 N1 98.38(18) 2_656 .
N1 Pd1 P1 82.21(9) 2_656 2_656
N1 Pd1 P1 170.93(10) . 2_656
N1 Pd1 P1 170.93(10) 2_656 .
N1 Pd1 P1 82.21(9) . .
P1 Pd1 P1 98.65(6) 2_656 .
C13 P1 C7 107.91(19) . .
C13 P1 C1 107.8(2) . .
C7 P1 C1 106.9(2) . .
C13 P1 Pd1 115.47(14) . .
C7 P1 Pd1 119.03(14) . .
C1 P1 Pd1 98.43(14) . .
C2 N1 C6 119.3(4) . .
C2 N1 Pd1 119.3(3) . .
C6 N1 Pd1 120.8(3) . .
C8 N2 C12 117.6(4) . .
C2 C1 P1 109.5(3) . .
C2 C1 H1A 109.8 . .
P1 C1 H1A 109.8 . .
C2 C1 H1B 109.8 . .
P1 C1 H1B 109.8 . .
H1A C1 H1B 108.2 . .
N1 C2 C3 120.4(4) . .
N1 C2 C1 116.5(3) . .
C3 C2 C1 123.1(4) . .
C4 C3 C2 120.5(5) . .
C4 C3 H3 119.8 . .
C2 C3 H3 119.8 . .
C3 C4 C5 118.7(4) . .
C3 C4 H4 120.6 . .
C5 C4 H4 120.6 . .
C6 C5 C4 118.6(4) . .
C6 C5 H5 120.7 . .
C4 C5 H5 120.7 . .
N1 C6 C5 122.3(4) . .
N1 C6 H6 118.9 . .
C5 C6 H6 118.9 . .
C8 C7 P1 111.7(3) . .
C8 C7 H7A 109.3 . .
P1 C7 H7A 109.3 . .
C8 C7 H7B 109.3 . .
P1 C7 H7B 109.3 . .
H7A C7 H7B 107.9 . .
N2 C8 C9 122.5(4) . .
N2 C8 C7 115.8(4) . .
C9 C8 C7 121.7(4) . .
C10 C9 C8 118.4(5) . .
C10 C9 H9 120.8 . .
C8 C9 H9 120.8 . .
C11 C10 C9 119.8(5) . .
C11 C10 H10 120.1 . .
C9 C10 H10 120.1 . .
C10 C11 C12 118.3(5) . .
C10 C11 H11 120.8 . .
C12 C11 H11 120.8 . .
N2 C12 C11 123.3(5) . .
N2 C12 H12 118.3 . .
C11 C12 H12 118.3 . .
C18 C13 C14 119.2(4) . .
C18 C13 P1 118.2(3) . .
C14 C13 P1 122.5(3) . .
C15 C14 C13 120.1(4) . .
C15 C14 H14 119.9 . .
C13 C14 H14 119.9 . .
C16 C15 C14 120.0(4) . .
C16 C15 H15 120.0 . .
C14 C15 H15 120.0 . .
C15 C16 C17 120.7(4) . .
C15 C16 H16 119.6 . .
C17 C16 H16 119.6 . .
C18 C17 C16 119.3(5) . .
C18 C17 H17 120.4 . .
C16 C17 H17 120.4 . .
C17 C18 C13 120.7(4) . .
C17 C18 H18 119.6 . .
C13 C18 H18 119.6 . .
Cl1 C19 Cl2 112.6(4) . .
Cl1 C19 H19A 109.1 . .
Cl2 C19 H19A 109.1 . .
Cl1 C19 H19B 109.1 . .
Cl2 C19 H19B 109.1 . .
H19A C19 H19B 107.8 . .
F2 B1 F1 110.2(5) . .
F2 B1 F3 111.0(5) . .
F1 B1 F3 113.6(5) . .
F2 B1 F4 107.9(5) . .
F1 B1 F4 108.9(5) . .
F3 B1 F4 105.0(4) . .

loop_
_geom_bond_atom_site_label_1
_geom_bond_atom_site_label_2
_geom_bond_distance
_geom_bond_site_symmetry_2
Pd1 N1 2.108(3) 2_656
Pd1 N1 2.108(3) .
Pd1 P1 2.2289(11) 2_656
Pd1 P1 2.2289(11) .
P1 C13 1.806(4) .
P1 C7 1.816(4) .
P1 C1 1.832(4) .
N1 C2 1.345(5) .
N1 C6 1.353(5) .
N2 C8 1.332(6) .
N2 C12 1.333(6) .
C1 C2 1.495(6) .
C1 H1A 0.9700 .
C1 H1B 0.9700 .
C2 C3 1.375(6) .
C3 C4 1.366(7) .
C3 H3 0.9300 .
C4 C5 1.399(7) .
C4 H4 0.9300 .
C5 C6 1.358(6) .
C5 H5 0.9300 .
C6 H6 0.9300 .
C7 C8 1.509(6) .
C7 H7A 0.9700 .
C7 H7B 0.9700 .
C8 C9 1.384(7) .
C9 C10 1.379(7) .
C9 H9 0.9300 .
C10 C11 1.352(8) .
C10 H10 0.9300 .
C11 C12 1.383(7) .
C11 H11 0.9300 .
C12 H12 0.9300 .
C13 C18 1.387(6) .
C13 C14 1.396(6) .
C14 C15 1.384(6) .
C14 H14 0.9300 .
C15 C16 1.366(7) .
C15 H15 0.9300 .
C16 C17 1.397(7) .
C16 H16 0.9300 .
C17 C18 1.375(6) .
C17 H17 0.9300 .
C18 H18 0.9300 .
C19 Cl1 1.713(10) .
C19 Cl2 1.745(8) .
C19 H19A 0.9700 .
C19 H19B 0.9700 .
B1 F2 1.327(6) .
B1 F1 1.344(6) .
B1 F3 1.348(6) .
B1 F4 1.359(7) .
